data_7100429
loop_
_publ_author_name
'C. Malla Reddy'
'Srinivas Basavoju'
'Gautam.Desiraju R'

_publ_section_title
;
Sorting of polymorphs based on mechanical properties.
Trimorphs of 6-chloro-2,4-dinitroaniline
;
_journal_name_full 'Chemical Communications'
_journal_paper_doi 10.1039/b500712g
_journal_year 2005
_chemical_formula_moiety 'C6 H4 Cl N3 O4'
_chemical_formula_sum 'C6 H4 Cl N3 O4'
_chemical_formula_weight 217.57
_chemical_melting_point 436(1)
_chemical_name_common 6-Chloro-2,4-dinitroanilene
_space_group_IT_number 2
_space_group_name_Hall '-P 1'
_space_group_name_H-M_alt 'P -1'
_symmetry_cell_setting triclinic
_symmetry_space_group_name_Hall '-P 1'
_symmetry_space_group_name_H-M 'P -1'
_cell_angle_alpha 89.35(3)
_cell_angle_beta 85.575(19)
_cell_angle_gamma 63.978(15)
_cell_formula_units_Z 4
_cell_length_a 7.9465(12)
_cell_length_b 8.917(3)
_cell_length_c 12.980(4)
_cell_measurement_temperature 293(2)
_cell_volume 823.8(4)
_diffrn_ambient_temperature 293(2)
_exptl_crystal_density_diffrn 1.754
_cod_depositor_comments
;
The following automatic conversions were performed:
'_symmetry_cell_setting' value 'Triclinic' changed to 'triclinic'
according to '/home/saulius/struct/CIF-dictionaries/cif_core.dic'
dictionary named 'cif_core.dic' version 2.4.1 from 2010-06-29.

Automatic conversion script
Id: cif_fix_enum 1527 2010-12-29 10:47:43Z saulius 
;
_cod_database_code 7100429

loop_
_symmetry_equiv_pos_as_xyz
'x, y, z'
'-x, -y, -z'

loop_
_atom_site_label
_atom_site_type_symbol
_atom_site_fract_x
_atom_site_fract_y
_atom_site_fract_z
_atom_site_U_iso_or_equiv
_atom_site_adp_type
_atom_site_occupancy
_atom_site_symmetry_multiplicity
_atom_site_calc_flag
_atom_site_refinement_flags
_atom_site_disorder_assembly
_atom_site_disorder_group
C1 C 1.0112(3) 0.7405(3) 0.00577(16) 0.0360(5) Uani 1 1 d . . .
C2 C 0.9272(3) 0.7565(3) 0.10887(16) 0.0382(5) Uani 1 1 d . . .
C3 C 0.7675(3) 0.8911(3) 0.14401(17) 0.0390(5) Uani 1 1 d . . .
C4 C 0.6781(3) 1.0180(3) 0.07722(17) 0.0379(5) Uani 1 1 d . . .
C5 C 0.7482(3) 1.0108(3) -0.02276(17) 0.0368(5) Uani 1 1 d . . .
C6 C 0.9113(3) 0.8747(3) -0.05752(15) 0.0343(5) Uani 1 1 d . . .
Cl1 Cl 1.03881(10) 0.59752(9) 0.19136(5) 0.0631(2) Uani 1 1 d . . .
N1 N 1.1707(3) 0.6076(3) -0.0220(2) 0.0530(6) Uani 1 1 d . . .
N2 N 0.5065(3) 1.1612(2) 0.11374(17) 0.0485(5) Uani 1 1 d . . .
N3 N 0.9801(3) 0.8782(3) -0.16393(15) 0.0472(5) Uani 1 1 d . . .
O1 O 0.4453(3) 1.1634(2) 0.20298(16) 0.0693(6) Uani 1 1 d . . .
O2 O 0.4300(3) 1.2708(2) 0.05310(16) 0.0693(6) Uani 1 1 d . . .
O3 O 0.8901(3) 0.9952(3) -0.21570(15) 0.0838(7) Uani 1 1 d . . .
O4 O 1.1303(3) 0.7669(3) -0.19640(14) 0.0772(6) Uani 1 1 d . . .
C7 C 0.3135(3) 0.5806(2) 0.41406(15) 0.0314(4) Uani 1 1 d . . .
C8 C 0.2273(3) 0.6521(3) 0.51302(15) 0.0340(5) Uani 1 1 d . . .
C9 C 0.2072(3) 0.8025(3) 0.54684(17) 0.0368(5) Uani 1 1 d . . .
C10 C 0.2730(3) 0.8922(2) 0.48204(16) 0.0353(5) Uani 1 1 d . . .
C11 C 0.3590(3) 0.8326(3) 0.38586(17) 0.0359(5) Uani 1 1 d . . .
C12 C 0.3788(3) 0.6789(2) 0.35329(15) 0.0329(5) Uani 1 1 d . . .
Cl2 Cl 0.14781(9) 0.53674(8) 0.59309(4) 0.05043(19) Uani 1 1 d . . .
N4 N 0.3293(3) 0.4320(2) 0.38607(19) 0.0441(5) Uani 1 1 d . . .
N5 N 0.2537(3) 1.0535(2) 0.51656(16) 0.0476(5) Uani 1 1 d . . .
N6 N 0.4751(3) 0.6207(2) 0.25145(14) 0.0419(4) Uani 1 1 d . . .
O5 O 0.1821(3) 1.1043(2) 0.60296(15) 0.0751(6) Uani 1 1 d . . .
O6 O 0.3095(3) 1.1312(2) 0.45699(16) 0.0692(6) Uani 1 1 d . . .
O7 O 0.5346(3) 0.7072(2) 0.20318(14) 0.0656(5) Uani 1 1 d . . .
O8 O 0.4954(3) 0.4869(2) 0.21737(15) 0.0664(5) Uani 1 1 d . . .
H1A H 1.219(4) 0.529(4) 0.028(2) 0.082(10) Uiso 1 1 d . . .
H1B H 1.216(4) 0.604(4) -0.078(3) 0.068(10) Uiso 1 1 d . . .
H3 H 0.718(3) 0.898(3) 0.214(2) 0.052(7) Uiso 1 1 d . . .
H5 H 0.687(3) 1.094(3) -0.0627(18) 0.043(6) Uiso 1 1 d . . .
H4A H 0.290(4) 0.383(3) 0.427(2) 0.054(8) Uiso 1 1 d . . .
H4B H 0.385(4) 0.388(4) 0.326(2) 0.067(9) Uiso 1 1 d . . .
H9 H 0.152(3) 0.841(3) 0.6106(18) 0.041(6) Uiso 1 1 d . . .
H11 H 0.408(3) 0.890(3) 0.3425(19) 0.049(7) Uiso 1 1 d . . .

loop_
_atom_site_aniso_label
_atom_site_aniso_U_11
_atom_site_aniso_U_22
_atom_site_aniso_U_33
_atom_site_aniso_U_23
_atom_site_aniso_U_13
_atom_site_aniso_U_12
C1 0.0334(11) 0.0348(11) 0.0366(11) -0.0023(9) -0.0028(9) -0.0121(9)
C2 0.0393(12) 0.0386(12) 0.0353(11) 0.0047(9) -0.0055(9) -0.0156(10)
C3 0.0406(12) 0.0438(13) 0.0325(12) -0.0043(9) 0.0014(10) -0.0191(10)
C4 0.0343(11) 0.0341(11) 0.0428(12) -0.0052(9) -0.0018(9) -0.0128(9)
C5 0.0371(12) 0.0320(11) 0.0409(12) 0.0029(10) -0.0095(10) -0.0139(10)
C6 0.0366(11) 0.0385(11) 0.0282(10) -0.0005(9) -0.0014(9) -0.0170(10)
Cl1 0.0605(4) 0.0592(4) 0.0497(4) 0.0206(3) -0.0057(3) -0.0083(3)
N1 0.0462(12) 0.0462(13) 0.0454(13) 0.0018(10) 0.0059(11) -0.0025(10)
N2 0.0433(11) 0.0387(11) 0.0578(13) -0.0121(10) 0.0024(10) -0.0135(9)
N3 0.0463(12) 0.0558(12) 0.0366(10) 0.0053(9) -0.0023(9) -0.0202(10)
O1 0.0687(13) 0.0569(12) 0.0656(13) -0.0166(10) 0.0246(10) -0.0165(10)
O2 0.0609(12) 0.0409(10) 0.0768(13) -0.0021(10) -0.0114(10) 0.0056(9)
O3 0.0717(14) 0.1011(17) 0.0528(12) 0.0360(12) -0.0045(10) -0.0153(13)
O4 0.0795(14) 0.0749(14) 0.0437(10) -0.0009(9) 0.0191(10) -0.0069(12)
C7 0.0284(10) 0.0273(10) 0.0368(11) 0.0041(8) -0.0073(8) -0.0100(8)
C8 0.0345(11) 0.0369(11) 0.0335(11) 0.0106(9) -0.0064(9) -0.0180(9)
C9 0.0413(12) 0.0397(12) 0.0284(11) 0.0006(9) -0.0044(9) -0.0167(10)
C10 0.0399(12) 0.0279(10) 0.0373(11) 0.0018(8) -0.0063(9) -0.0135(9)
C11 0.0373(12) 0.0337(11) 0.0380(12) 0.0083(9) -0.0046(9) -0.0166(10)
C12 0.0327(11) 0.0322(11) 0.0315(10) 0.0011(8) -0.0008(8) -0.0124(9)
Cl2 0.0618(4) 0.0579(4) 0.0441(3) 0.0142(3) -0.0027(3) -0.0382(3)
N4 0.0527(13) 0.0339(11) 0.0479(12) 0.0003(9) -0.0007(10) -0.0215(10)
N5 0.0604(13) 0.0342(10) 0.0491(12) -0.0014(9) -0.0114(10) -0.0204(10)
N6 0.0388(10) 0.0452(11) 0.0397(10) -0.0023(9) 0.0042(8) -0.0175(9)
O5 0.1150(18) 0.0596(12) 0.0541(12) -0.0204(10) 0.0064(11) -0.0430(12)
O6 0.1034(16) 0.0402(10) 0.0739(13) 0.0040(9) 0.0024(11) -0.0423(11)
O7 0.0819(14) 0.0726(13) 0.0489(10) 0.0004(9) 0.0191(9) -0.0438(11)
O8 0.0777(13) 0.0610(12) 0.0615(12) -0.0270(10) 0.0253(10) -0.0357(10)

loop_
_geom_bond_atom_site_label_1
_geom_bond_atom_site_label_2
_geom_bond_distance
_geom_bond_site_symmetry_2
_geom_bond_publ_flag
C1 N1 1.328(3) . ?
C1 C6 1.408(3) . ?
C1 C2 1.428(3) . ?
C2 C3 1.358(3) . ?
C2 Cl1 1.718(2) . ?
C3 C4 1.380(3) . ?
C3 H3 0.95(3) . ?
C4 C5 1.363(3) . ?
C4 N2 1.449(3) . ?
C5 C6 1.378(3) . ?
C5 H5 0.88(2) . ?
C6 N3 1.451(3) . ?
N1 H1A 0.92(3) . ?
N1 H1B 0.78(3) . ?
N2 O2 1.217(3) . ?
N2 O1 1.218(3) . ?
N3 O3 1.206(3) . ?
N3 O4 1.216(3) . ?
C7 N4 1.327(3) . ?
C7 C12 1.407(3) . ?
C7 C8 1.423(3) . ?
C8 C9 1.353(3) . ?
C8 Cl2 1.727(2) . ?
C9 C10 1.380(3) . ?
C9 H9 0.90(2) . ?
C10 C11 1.368(3) . ?
C10 N5 1.450(3) . ?
C11 C12 1.377(3) . ?
C11 H11 0.93(3) . ?
C12 N6 1.454(3) . ?
N4 H4A 0.81(3) . ?
N4 H4B 0.88(3) . ?
N5 O5 1.214(3) . ?
N5 O6 1.217(3) . ?
N6 O7 1.215(2) . ?
N6 O8 1.215(3) . ?

loop_
_cod_related_entry_id
_cod_related_entry_database
_cod_related_entry_code
1 ChemSpider 17987
